data_4511430
loop_
_publ_author_name
'Yigit, Mehmet V.'
'Wang, Yu'
'Moulton, Brian'
'MacDonald, John C.'

_publ_section_title
;
 Generation of Linear Coordination Polymers
 ofcatena-[Diaqua-(\m-pyrazine-2,6-dicarboxylato-N,O,O&#x2018;-\m-N&#x2018;)copper(II)
 via in Situ Hydro(solvo)thermal Decarboxylation of
 Pyrazine-2,3,5,6-tetracarboxylic Acid
;
_journal_issue 4
_journal_name_full 'Crystal Growth &amp; Design'
_journal_page_first 829
_journal_paper_doi 10.1021/cg050621+
_journal_volume 6
_journal_year 2006
_chemical_formula_sum 'C6 H6 Cu N2 O6'
_chemical_formula_weight 265.67
_chemical_name_systematic
; 
 ? 
;
_space_group_IT_number 14
_symmetry_cell_setting monoclinic
_symmetry_space_group_name_Hall '-P 2ybc'
_symmetry_space_group_name_H-M 'P 1 21/c 1'
_atom_sites_solution_hydrogens geom
_atom_sites_solution_primary direct
_atom_sites_solution_secondary difmap
_audit_creation_method SHELXL-97
_cell_angle_alpha 90.00
_cell_angle_beta 109.716(5)
_cell_angle_gamma 90.00
_cell_formula_units_Z 4
_cell_length_a 6.7560(17)
_cell_length_b 18.725(5)
_cell_length_c 6.5954(17)
_cell_measurement_reflns_used 3093
_cell_measurement_temperature 100(2)
_cell_measurement_theta_max 28.35
_cell_measurement_theta_min 3.20
_cell_volume 785.4(4)
_computing_cell_refinement 'Bruker SMART'
_computing_data_collection 'Bruker SMART'
_computing_data_reduction 'Bruker SAINT'
_computing_molecular_graphics 'Bruker SHELXTL'
_computing_publication_material 'Bruker SHELXTL'
_computing_structure_refinement 'SHELXL-97 (Sheldrick, 1997)'
_computing_structure_solution 'SHELXS-97 (Sheldrick, 1990)'
_diffrn_ambient_temperature 100(2)
_diffrn_measured_fraction_theta_full 0.942
_diffrn_measured_fraction_theta_max 0.942
_diffrn_measurement_device_type 'CCD area detector'
_diffrn_measurement_method 'phi and omega scans'
_diffrn_radiation_monochromator graphite
_diffrn_radiation_source 'fine-focus sealed tube'
_diffrn_radiation_type MoK\a
_diffrn_radiation_wavelength 0.71073
_diffrn_reflns_av_R_equivalents 0.0267
_diffrn_reflns_av_sigmaI/netI 0.0385
_diffrn_reflns_limit_h_max 4
_diffrn_reflns_limit_h_min -9
_diffrn_reflns_limit_k_max 24
_diffrn_reflns_limit_k_min -24
_diffrn_reflns_limit_l_max 8
_diffrn_reflns_limit_l_min -6
_diffrn_reflns_number 4631
_diffrn_reflns_theta_full 28.35
_diffrn_reflns_theta_max 28.35
_diffrn_reflns_theta_min 2.18
_exptl_absorpt_coefficient_mu 2.794
_exptl_absorpt_correction_type none
_exptl_crystal_colour blue-green
_exptl_crystal_density_diffrn 2.247
_exptl_crystal_density_meas 0
_exptl_crystal_density_method 'not measured'
_exptl_crystal_description block
_exptl_crystal_F_000 532
_exptl_crystal_size_max 0.15
_exptl_crystal_size_mid 0.10
_exptl_crystal_size_min 0.02
_refine_diff_density_max 0.750
_refine_diff_density_min -0.418
_refine_diff_density_rms 0.100
_refine_ls_extinction_method none
_refine_ls_goodness_of_fit_ref 1.039
_refine_ls_hydrogen_treatment mixed
_refine_ls_matrix_type full
_refine_ls_number_parameters 136
_refine_ls_number_reflns 1847
_refine_ls_number_restraints 0
_refine_ls_restrained_S_all 1.039
_refine_ls_R_factor_all 0.0385
_refine_ls_R_factor_gt 0.0325
_refine_ls_shift/su_max 0.000
_refine_ls_shift/su_mean 0.000
_refine_ls_structure_factor_coef Fsqd
_refine_ls_weighting_details 'calc w=1/[\s^2^(Fo^2^)+(0.0313P)^2^+0.9078P] where P=(Fo^2^+2Fc^2^)/3'
_refine_ls_weighting_scheme calc
_refine_ls_wR_factor_gt 0.0739
_refine_ls_wR_factor_ref 0.0761
_reflns_number_gt 1624
_reflns_number_total 1847
_reflns_threshold_expression >2sigma(I)
_cod_data_source_file cg050621%2Bsi20051122_061100.cif
_cod_data_source_block wpi011
_cod_depositor_comments
;
The following automatic conversions were performed:

'_symmetry_cell_setting' value 'Monoclinic' changed to 'monoclinic'
according to
/usr/data/users/saulius/automatic-downloads/retrospective/ACS/lib/dictionaries/cif_core.dic
dictionary named 'cif_core.dic' version 2.4.2 from 2011-04-26.

Automatic conversion script
Id: cif_fix_values 2281 2013-09-26 08:29:07Z andrius 
;
_cod_original_cell_volume 785.4(3)
_cod_original_sg_symbol_H-M P2(1)/c
_cod_database_code 4511430

loop_
_symmetry_equiv_pos_as_xyz
'x, y, z'
'-x, y+1/2, -z+1/2'
'-x, -y, -z'
'x, -y-1/2, z-1/2'

loop_
_atom_site_label
_atom_site_type_symbol
_atom_site_fract_x
_atom_site_fract_y
_atom_site_fract_z
_atom_site_U_iso_or_equiv
_atom_site_adp_type
_atom_site_occupancy
_atom_site_symmetry_multiplicity
_atom_site_calc_flag
_atom_site_refinement_flags
Cu1 Cu 0.98550(5) 0.373002(16) 0.15978(5) 0.01169(11) Uani 1 1 d .
N1 N 0.6907(3) 0.37328(11) 0.1663(3) 0.0115(4) Uani 1 1 d .
N2 N 0.2821(3) 0.37426(11) 0.1581(3) 0.0130(4) Uani 1 1 d .
O1 O 0.6667(3) 0.55418(10) 0.3051(3) 0.0177(4) Uani 1 1 d .
O2 O 0.9266(3) 0.49080(10) 0.2483(3) 0.0151(4) Uani 1 1 d .
O3 O 0.8702(3) 0.25540(10) 0.0815(3) 0.0149(4) Uani 1 1 d .
O4 O 0.5991(3) 0.18888(9) 0.0973(3) 0.0162(4) Uani 1 1 d .
C1 C 0.7461(4) 0.49862(13) 0.2614(4) 0.0130(5) Uani 1 1 d .
C2 C 0.6079(4) 0.43275(13) 0.2134(4) 0.0122(5) Uani 1 1 d .
C3 C 0.4016(4) 0.43273(14) 0.2130(4) 0.0135(5) Uani 1 1 d .
H3 H 0.3451 0.4749 0.2523 0.016 Uiso 1 1 calc R
C4 C 0.3680(4) 0.31454(14) 0.1137(4) 0.0137(5) Uani 1 1 d .
H4 H 0.2858 0.2723 0.0766 0.016 Uiso 1 1 calc R
C5 C 0.5766(4) 0.31351(13) 0.1212(4) 0.0128(5) Uani 1 1 d .
C6 C 0.6906(4) 0.24621(14) 0.0961(4) 0.0129(5) Uani 1 1 d .
O1W O 0.8780(3) 0.40079(11) -0.1466(3) 0.0198(4) Uani 1 1 d .
H1W H 0.8097 0.3720 -0.2304 0.024 Uiso 1 1 d R
H2W H 0.9495 0.4319 -0.2051 0.024 Uiso 1 1 d R
O2W O 1.0980(3) 0.34259(10) 0.4641(3) 0.0146(4) Uani 1 1 d .
H3W H 1.1638 0.3699 0.5570 0.018 Uiso 1 1 d R
H4W H 1.0237 0.3169 0.5320 0.018 Uiso 1 1 d R

loop_
_atom_site_aniso_label
_atom_site_aniso_U_11
_atom_site_aniso_U_22
_atom_site_aniso_U_33
_atom_site_aniso_U_23
_atom_site_aniso_U_13
_atom_site_aniso_U_12
Cu1 0.00720(17) 0.01410(17) 0.01481(17) 0.00033(11) 0.00508(12) -0.00052(12)
N1 0.0095(10) 0.0136(10) 0.0123(9) 0.0009(8) 0.0048(8) 0.0006(8)
N2 0.0098(10) 0.0166(10) 0.0133(9) 0.0016(8) 0.0048(8) 0.0001(9)
O1 0.0141(9) 0.0149(9) 0.0234(9) -0.0035(7) 0.0051(8) -0.0008(8)
O2 0.0097(9) 0.0163(9) 0.0200(9) 0.0000(7) 0.0060(8) -0.0020(7)
O3 0.0115(9) 0.0159(9) 0.0190(9) -0.0005(7) 0.0075(7) 0.0011(7)
O4 0.0128(9) 0.0140(9) 0.0214(9) -0.0007(7) 0.0051(7) -0.0012(8)
C1 0.0111(13) 0.0146(12) 0.0123(11) 0.0011(9) 0.0027(10) -0.0003(10)
C2 0.0102(12) 0.0146(12) 0.0119(10) -0.0007(9) 0.0039(9) -0.0008(10)
C3 0.0122(12) 0.0141(12) 0.0144(11) -0.0004(10) 0.0049(9) 0.0019(10)
C4 0.0118(12) 0.0157(12) 0.0141(11) 0.0000(10) 0.0049(10) -0.0031(10)
C5 0.0133(12) 0.0152(12) 0.0103(10) 0.0006(9) 0.0045(9) 0.0010(10)
C6 0.0134(13) 0.0147(12) 0.0100(10) 0.0002(9) 0.0030(9) 0.0027(10)
O1W 0.0185(10) 0.0240(10) 0.0151(8) 0.0013(8) 0.0033(8) -0.0113(8)
O2W 0.0132(9) 0.0160(9) 0.0145(8) -0.0008(7) 0.0044(7) -0.0042(8)

loop_
_atom_type_symbol
_atom_type_description
_atom_type_scat_dispersion_real
_atom_type_scat_dispersion_imag
_atom_type_scat_source
C C 0.0033 0.0016 'International Tables Vol C Tables 4.2.6.8 and 6.1.1.4'
H H 0.0000 0.0000 'International Tables Vol C Tables 4.2.6.8 and 6.1.1.4'
N N 0.0061 0.0033 'International Tables Vol C Tables 4.2.6.8 and 6.1.1.4'
O O 0.0106 0.0060 'International Tables Vol C Tables 4.2.6.8 and 6.1.1.4'
Cu Cu 0.3201 1.2651 'International Tables Vol C Tables 4.2.6.8 and 6.1.1.4'

loop_
_geom_angle_atom_site_label_1
_geom_angle_atom_site_label_2
_geom_angle_atom_site_label_3
_geom_angle
_geom_angle_site_symmetry_1
_geom_angle_site_symmetry_3
O1W Cu1 O2W 178.16(8) . .
O1W Cu1 N1 89.77(8) . .
O2W Cu1 N1 91.34(8) . .
O1W Cu1 N2 90.84(8) . 1_655
O2W Cu1 N2 88.08(8) . 1_655
N1 Cu1 N2 178.81(8) . 1_655
O1W Cu1 O3 92.42(7) . .
O2W Cu1 O3 86.45(7) . .
N1 Cu1 O3 75.38(7) . .
N2 Cu1 O3 105.61(8) 1_655 .
O1W Cu1 O2 88.41(7) . .
O2W Cu1 O2 93.29(7) . .
N1 Cu1 O2 74.91(7) . .
N2 Cu1 O2 104.09(7) 1_655 .
O3 Cu1 O2 150.28(7) . .
C2 N1 C5 119.8(2) . .
C2 N1 Cu1 120.43(17) . .
C5 N1 Cu1 119.73(17) . .
C3 N2 C4 118.5(2) . .
C3 N2 Cu1 121.42(17) . 1_455
C4 N2 Cu1 119.95(17) . 1_455
C1 O2 Cu1 112.03(16) . .
C6 O3 Cu1 111.70(16) . .
O1 C1 O2 127.9(2) . .
O1 C1 C2 116.4(2) . .
O2 C1 C2 115.7(2) . .
N1 C2 C3 120.0(2) . .
N1 C2 C1 116.9(2) . .
C3 C2 C1 123.1(2) . .
N2 C3 C2 120.9(2) . .
N2 C4 C5 120.8(2) . .
N1 C5 C4 119.8(2) . .
N1 C5 C6 116.5(2) . .
C4 C5 C6 123.6(2) . .
O4 C6 O3 127.8(2) . .
O4 C6 C5 116.5(2) . .
O3 C6 C5 115.6(2) . .

loop_
_geom_bond_atom_site_label_1
_geom_bond_atom_site_label_2
_geom_bond_distance
_geom_bond_site_symmetry_2
Cu1 O1W 1.9726(18) .
Cu1 O2W 1.9752(18) .
Cu1 N1 2.006(2) .
Cu1 N2 2.007(2) 1_655
Cu1 O3 2.3347(19) .
Cu1 O2 2.3500(19) .
N1 C2 1.329(3) .
N1 C5 1.334(3) .
N2 C3 1.336(3) .
N2 C4 1.337(3) .
N2 Cu1 2.007(2) 1_455
O1 C1 1.248(3) .
O2 C1 1.260(3) .
O3 C6 1.261(3) .
O4 C6 1.240(3) .
C1 C2 1.514(3) .
C2 C3 1.393(3) .
C4 C5 1.394(4) .
C5 C6 1.515(3) .

loop_
_geom_torsion_atom_site_label_1
_geom_torsion_atom_site_label_2
_geom_torsion_atom_site_label_3
_geom_torsion_atom_site_label_4
_geom_torsion
_geom_torsion_site_symmetry_1
O1W Cu1 N1 C2 -88.82(19) .
O2W Cu1 N1 C2 92.65(18) .
N2 Cu1 N1 C2 32(4) 1_655
O3 Cu1 N1 C2 178.63(19) .
O2 Cu1 N1 C2 -0.40(17) .
O1W Cu1 N1 C5 90.63(18) .
O2W Cu1 N1 C5 -87.91(18) .
N2 Cu1 N1 C5 -149(4) 1_655
O3 Cu1 N1 C5 -1.93(17) .
O2 Cu1 N1 C5 179.04(19) .
O1W Cu1 O2 C1 91.18(17) .
O2W Cu1 O2 C1 -89.51(16) .
N1 Cu1 O2 C1 0.99(16) .
N2 Cu1 O2 C1 -178.36(16) 1_655
O3 Cu1 O2 C1 -0.9(2) .
O1W Cu1 O3 C6 -94.17(16) .
O2W Cu1 O3 C6 87.28(16) .
N1 Cu1 O3 C6 -5.03(16) .
N2 Cu1 O3 C6 174.29(16) 1_655
O2 Cu1 O3 C6 -3.1(2) .
Cu1 O2 C1 O1 -179.9(2) .
Cu1 O2 C1 C2 -1.3(2) .
C5 N1 C2 C3 -0.8(3) .
Cu1 N1 C2 C3 178.63(16) .
C5 N1 C2 C1 -179.6(2) .
Cu1 N1 C2 C1 -0.1(3) .
O1 C1 C2 N1 179.9(2) .
O2 C1 C2 N1 1.1(3) .
O1 C1 C2 C3 1.1(3) .
O2 C1 C2 C3 -177.6(2) .
C4 N2 C3 C2 3.3(3) .
Cu1 N2 C3 C2 179.31(17) 1_455
N1 C2 C3 N2 -2.4(3) .
C1 C2 C3 N2 176.3(2) .
C3 N2 C4 C5 -1.0(3) .
Cu1 N2 C4 C5 -177.10(17) 1_455
C2 N1 C5 C4 3.0(3) .
Cu1 N1 C5 C4 -176.40(17) .
C2 N1 C5 C6 -172.7(2) .
Cu1 N1 C5 C6 7.8(3) .
N2 C4 C5 N1 -2.2(4) .
N2 C4 C5 C6 173.3(2) .
Cu1 O3 C6 O4 -168.1(2) .
Cu1 O3 C6 C5 10.1(2) .
N1 C5 C6 O4 166.0(2) .
C4 C5 C6 O4 -9.6(3) .
N1 C5 C6 O3 -12.4(3) .
C4 C5 C6 O3 172.0(2) .
